data_7200923
loop_
_publ_author_name
'Horiuchi, Sachio'
'Kumai, Reiji'
'Tokura, Yoshinori'

_publ_section_title
;
 Proton-displacive ferroelectricity in neutral cocrystals of anilic
 acids with phenazine
;
_journal_issue 25
_journal_name_full 'Journal of Materials Chemistry'
_journal_page_first 4421
_journal_paper_doi 10.1039/b900987f
_journal_volume 19
_journal_year 2009
_chemical_formula_moiety 'C18 H10 F2 N2 O4 '
_chemical_formula_sum 'C18 H10 F2 N2 O4'
_chemical_formula_weight 356.28
_space_group_IT_number 2
_symmetry_cell_setting triclinic
_symmetry_Int_Tables_number 2
_symmetry_space_group_name_Hall '-P 1'
_symmetry_space_group_name_H-M 'P -1'
_cell_angle_alpha 73.07(3)
_cell_angle_beta 78.91(3)
_cell_angle_gamma 79.57(3)
_cell_formula_units_Z 1
_cell_length_a 4.0812(19)
_cell_length_b 8.938(4)
_cell_length_c 11.581(4)
_cell_measurement_reflns_used 1349
_cell_measurement_temperature 293.1
_cell_measurement_theta_max 27.5
_cell_measurement_theta_min 3.7
_cell_volume 393.1(3)
_computing_cell_refinement CrystalClear
_computing_data_collection CrystalClear
_computing_data_reduction CrystalStructure
_computing_publication_material 'CrystalStructure 3.8'
_computing_structure_refinement CRYSTALS
_computing_structure_solution SIR92
_diffrn_detector_area_resol_mean 7.31
_diffrn_measured_fraction_theta_full 0.967
_diffrn_measured_fraction_theta_max 0.967
_diffrn_measurement_device_type 'Rigaku Mercury'
_diffrn_measurement_method \w
_diffrn_radiation_type 'Mo K\a'
_diffrn_radiation_wavelength 0.71070
_diffrn_reflns_av_R_equivalents 0.034
_diffrn_reflns_limit_h_max 4
_diffrn_reflns_limit_h_min -5
_diffrn_reflns_limit_k_max 11
_diffrn_reflns_limit_k_min -11
_diffrn_reflns_limit_l_max 15
_diffrn_reflns_limit_l_min -14
_diffrn_reflns_number 3915
_diffrn_reflns_theta_full 27.48
_diffrn_reflns_theta_max 27.48
_exptl_absorpt_coefficient_mu 0.123
_exptl_absorpt_correction_T_max 0.991
_exptl_absorpt_correction_T_min 0.749
_exptl_absorpt_correction_type multi-scan
_exptl_absorpt_process_details 'Jacobson, R. (1998) Private communication'
_exptl_crystal_colour brown
_exptl_crystal_density_diffrn 1.505
_exptl_crystal_density_method 'not measured'
_exptl_crystal_description platelet
_exptl_crystal_F_000 182.00
_exptl_crystal_size_max 0.20
_exptl_crystal_size_mid 0.18
_exptl_crystal_size_min 0.07
_refine_diff_density_max 0.15
_refine_diff_density_min -0.17
_refine_ls_extinction_method none
_refine_ls_goodness_of_fit_ref 0.960
_refine_ls_hydrogen_treatment refall
_refine_ls_number_parameters 126
_refine_ls_number_reflns 949
_refine_ls_R_factor_gt 0.0456
_refine_ls_shift/su_max 0.1148
_refine_ls_structure_factor_coef F
_refine_ls_weighting_details 'w = 1/[0.0043Fo^2^ + 1.0000\s(Fo^2^)]'
_refine_ls_weighting_scheme calc
_refine_ls_wR_factor_ref 0.0730
_reflns_number_gt 949
_reflns_number_total 1745
_reflns_threshold_expression F^2^>2.0\s(F^2^)
_cod_data_source_file b900987f.txt
_cod_data_source_block '_Phz-H2fa(gamma-form)'
_cod_original_formula_sum 'C18 H10 F2 N2 O4 '
_cod_database_code 7200923

loop_
_symmetry_equiv_pos_site_id
_symmetry_equiv_pos_as_xyz
1 +X,+Y,+Z
2 -X,-Y,-Z

loop_
_atom_site_label
_atom_site_type_symbol
_atom_site_fract_x
_atom_site_fract_y
_atom_site_fract_z
_atom_site_U_iso_or_equiv
_atom_site_adp_type
_atom_site_occupancy
_atom_site_symmetry_multiplicity
_atom_site_calc_flag
_atom_site_refinement_flags
_atom_site_disorder_assembly
_atom_site_disorder_group
F(1) F 0.7732(5) 0.2008(2) 0.58263(14) 0.0600(6) Uani 1.00 1 d . . .
O(1) O 0.7159(6) 0.2738(2) 0.34162(19) 0.0554(6) Uani 1.00 1 d . . .
O(2) O 0.4453(6) 0.0641(2) 0.26494(17) 0.0567(6) Uani 1.00 1 d . . .
N(1) N 0.5739(6) 0.4075(2) 0.11534(18) 0.0399(6) Uani 1.00 1 d . . .
C(1) C 0.6397(7) 0.1065(3) 0.5382(2) 0.0394(7) Uani 1.00 1 d . . .
C(2) C 0.6125(6) 0.1434(3) 0.4193(2) 0.0378(7) Uani 1.00 1 d . . .
C(3) C 0.4694(6) 0.0344(3) 0.3735(2) 0.0402(7) Uani 1.00 1 d . . .
C(4) C 0.3454(7) 0.5369(3) 0.1048(2) 0.0372(7) Uani 1.00 1 d . . .
C(5) C 0.2666(7) 0.6313(3) -0.0127(2) 0.0367(7) Uani 1.00 1 d . . .
C(6) C 0.0219(7) 0.7672(3) -0.0192(2) 0.0459(8) Uani 1.00 1 d . . .
C(7) C -0.1347(8) 0.8063(3) 0.0839(2) 0.0517(9) Uani 1.00 1 d . . .
C(8) C -0.0576(8) 0.7136(4) 0.1993(2) 0.0538(10) Uani 1.00 1 d . . .
C(9) C 0.1721(8) 0.5823(4) 0.2108(2) 0.0474(8) Uani 1.00 1 d . . .
H(1) H -0.0322 0.8299 -0.0964 0.054 Uiso 1.00 1 c R . .
H(2) H -0.2975 0.8977 0.0786 0.062 Uiso 1.00 1 c R . .
H(3) H -0.1698 0.7437 0.2705 0.067 Uiso 1.00 1 c R . .
H(4) H 0.2176 0.5202 0.2893 0.058 Uiso 1.00 1 c R . .
H(5) H 0.653(9) 0.292(4) 0.261(3) 0.082(11) Uiso 1.00 1 d . . .

loop_
_atom_site_aniso_label
_atom_site_aniso_U_11
_atom_site_aniso_U_22
_atom_site_aniso_U_33
_atom_site_aniso_U_12
_atom_site_aniso_U_13
_atom_site_aniso_U_23
F(1) 0.0797(14) 0.0658(12) 0.0449(9) -0.0245(10) -0.0156(8) -0.0179(8)
O(1) 0.0791(16) 0.0553(13) 0.0323(10) -0.0190(12) -0.0137(9) -0.0027(9)
O(2) 0.0827(16) 0.0604(14) 0.0295(10) -0.0148(12) -0.0166(9) -0.0072(9)
N(1) 0.0508(14) 0.0385(13) 0.0306(11) -0.0139(12) -0.0076(9) -0.0039(9)
C(1) 0.0402(16) 0.0464(16) 0.0371(14) -0.0048(13) -0.0092(10) -0.0180(12)
C(2) 0.0376(16) 0.0410(15) 0.0323(14) -0.0023(12) -0.0059(10) -0.0072(11)
C(3) 0.0408(16) 0.0492(16) 0.0276(13) 0.0057(13) -0.0074(10) -0.0111(12)
C(4) 0.0483(17) 0.0352(15) 0.0301(13) -0.0145(14) -0.0064(10) -0.0061(11)
C(5) 0.0470(16) 0.0329(14) 0.0316(13) -0.0147(13) -0.0078(10) -0.0038(10)
C(6) 0.0530(19) 0.0399(16) 0.0424(15) -0.0109(14) -0.0092(12) -0.0032(12)
C(7) 0.052(2) 0.0455(18) 0.0571(19) -0.0072(16) -0.0043(14) -0.0151(15)
C(8) 0.058(2) 0.060(2) 0.0502(18) -0.0144(18) -0.0024(14) -0.0237(15)
C(9) 0.0565(19) 0.0542(19) 0.0343(14) -0.0145(16) -0.0075(12) -0.0112(13)

loop_
_atom_type_symbol
_atom_type_description
_atom_type_scat_dispersion_real
_atom_type_scat_dispersion_imag
_atom_type_scat_source
C C 0.003 0.002
;
International Tables for Crystallography
(1992, Vol. C, Tables 4.2.6.8 and 6.1.1.4)
;
H H 0.000 0.000
;
International Tables for Crystallography
(1992, Vol. C, Table 6.1.1.4)
;
F F 0.017 0.010
;
International Tables for Crystallography
(1992, Vol. C, Tables 4.2.6.8 and 6.1.1.4)
;
N N 0.006 0.003
;
International Tables for Crystallography
(1992, Vol. C, Tables 4.2.6.8 and 6.1.1.4)
;
O O 0.011 0.006
;
International Tables for Crystallography
(1992, Vol. C, Tables 4.2.6.8 and 6.1.1.4)
;

loop_
_geom_angle_atom_site_label_1
_geom_angle_atom_site_label_2
_geom_angle_atom_site_label_3
_geom_angle
_geom_angle_publ_flag
_geom_angle_site_symmetry_1
_geom_angle_site_symmetry_2
_geom_angle_site_symmetry_3
C(4) N(1) C(5) 118.4(2) yes . . 2_665
F(1) C(1) C(2) 120.8(2) yes . . .
F(1) C(1) C(3) 115.7(2) yes . . 2_656
C(2) C(1) C(3) 123.5(3) yes . . 2_656
O(1) C(2) C(1) 121.5(3) yes . . .
O(1) C(2) C(3) 119.5(2) yes . . .
C(1) C(2) C(3) 119.0(2) yes . . .
O(2) C(3) C(1) 122.1(3) yes . . 2_656
O(2) C(3) C(2) 120.4(2) yes . . .
C(1) C(3) C(2) 117.4(2) yes 2_656 . .
N(1) C(4) C(5) 121.1(2) yes . . .
N(1) C(4) C(9) 120.2(2) yes . . .
C(5) C(4) C(9) 118.7(2) yes . . .
N(1) C(5) C(4) 120.5(2) yes 2_665 . .
N(1) C(5) C(6) 120.4(2) yes 2_665 . .
C(4) C(5) C(6) 119.1(2) yes . . .
C(5) C(6) C(7) 120.2(2) yes . . .
C(6) C(7) C(8) 120.8(2) yes . . .
C(7) C(8) C(9) 121.5(3) yes . . .
C(4) C(9) C(8) 119.8(2) yes . . .
C(2) O(1) H(5) 112(2) no . . .
C(5) C(6) H(1) 119.6 no . . .
C(7) C(6) H(1) 120.3 no . . .
C(6) C(7) H(2) 119.6 no . . .
C(8) C(7) H(2) 119.6 no . . .
C(7) C(8) H(3) 119.4 no . . .
C(9) C(8) H(3) 119.2 no . . .
C(4) C(9) H(4) 119.9 no . . .
C(8) C(9) H(4) 120.3 no . . .

loop_
_geom_bond_atom_site_label_1
_geom_bond_atom_site_label_2
_geom_bond_distance
_geom_bond_publ_flag
_geom_bond_site_symmetry_1
_geom_bond_site_symmetry_2
F(1) C(1) 1.341(4) yes . .
O(1) C(2) 1.330(3) yes . .
O(2) C(3) 1.227(3) yes . .
N(1) C(4) 1.339(3) yes . .
N(1) C(5) 1.348(3) yes . 2_665
C(1) C(2) 1.341(3) yes . .
C(1) C(3) 1.452(3) yes . 2_656
C(2) C(3) 1.482(4) yes . .
C(4) C(5) 1.438(3) yes . .
C(4) C(9) 1.423(4) yes . .
C(5) C(6) 1.420(3) yes . .
C(6) C(7) 1.350(4) yes . .
C(7) C(8) 1.412(4) yes . .
C(8) C(9) 1.354(4) yes . .
O(1) H(5) 0.97(4) no . .
C(6) H(1) 0.950 no . .
C(7) H(2) 0.950 no . .
C(8) H(3) 0.950 no . .
C(9) H(4) 0.950 no . .

loop_
_geom_contact_atom_site_label_1
_geom_contact_atom_site_label_2
_geom_contact_distance
_geom_contact_publ_flag
_geom_contact_site_symmetry_1
_geom_contact_site_symmetry_2
F(1) C(1) 3.458(3) ? . 1_655
F(1) C(3) 3.444(3) ? . 2_756
F(1) C(8) 3.300(4) ? . 2_666
F(1) C(9) 3.549(4) ? . 2_666
O(1) O(2) 3.331(3) ? . 1_655
O(1) N(1) 2.672(2) ? . .
O(1) C(3) 3.431(3) ? . 1_655
O(1) C(4) 3.448(3) ? . .
O(1) C(9) 3.386(3) ? . .
O(1) C(9) 3.420(4) ? . 1_655
O(2) O(1) 3.331(3) ? . 1_455
O(2) N(1) 3.136(3) ? . .
O(2) C(2) 3.574(3) ? . 1_455
O(2) C(5) 3.541(3) ? . 2_665
O(2) C(6) 3.544(3) ? . 2_565
O(2) C(6) 3.378(3) ? . 2_665
O(2) C(7) 3.557(4) ? . 1_645
N(1) O(1) 2.672(2) ? . .
N(1) O(2) 3.136(3) ? . .
N(1) C(4) 3.515(4) ? . 1_655
N(1) C(5) 3.591(3) ? . 1_655
C(1) F(1) 3.458(3) ? . 1_455
C(1) C(1) 3.318(3) ? . 2_756
C(1) C(2) 3.466(3) ? . 2_756
C(2) O(2) 3.574(3) ? . 1_655
C(2) C(1) 3.466(3) ? . 2_756
C(2) C(3) 3.438(3) ? . 1_655
C(3) F(1) 3.444(3) ? . 2_756
C(3) O(1) 3.431(3) ? . 1_455
C(3) C(2) 3.438(3) ? . 1_455
C(4) O(1) 3.448(3) ? . .
C(4) N(1) 3.515(4) ? . 1_455
C(4) C(5) 3.599(4) ? . 2_565
C(4) C(6) 3.568(4) ? . 1_655
C(4) C(7) 3.416(4) ? . 1_655
C(5) O(2) 3.541(3) ? . 2_665
C(5) N(1) 3.591(3) ? . 1_455
C(5) C(4) 3.599(4) ? . 2_565
C(5) C(5) 3.395(4) ? . 2_565
C(5) C(6) 3.493(4) ? . 1_655
C(6) O(2) 3.544(3) ? . 2_565
C(6) O(2) 3.378(3) ? . 2_665
C(6) C(4) 3.568(4) ? . 1_455
C(6) C(5) 3.493(4) ? . 1_455
C(7) O(2) 3.557(4) ? . 1_465
C(7) C(4) 3.416(4) ? . 1_455
C(7) C(9) 3.593(4) ? . 1_455
C(8) F(1) 3.300(4) ? . 2_666
C(8) C(9) 3.516(5) ? . 1_455
C(9) F(1) 3.549(4) ? . 2_666
C(9) O(1) 3.420(4) ? . 1_455
C(9) O(1) 3.386(3) ? . .
C(9) C(7) 3.593(4) ? . 1_655
C(9) C(8) 3.516(5) ? . 1_655
F(1) H(3) 2.764 ? . 2_566
F(1) H(3) 2.757 ? . 2_666
F(1) H(4) 3.260 ? . 2_666
O(1) H(1) 3.206 ? . 2_665
O(1) H(4) 2.725 ? . .
O(1) H(4) 3.128 ? . 1_655
O(2) H(1) 2.676 ? . 2_565
O(2) H(1) 2.897 ? . 2_665
O(2) H(2) 2.900 ? . 1_645
O(2) H(3) 2.996 ? . 1_645
O(2) H(5) 3.49(3) ? . 1_455
N(1) H(1) 3.405 ? . 2_565
N(1) H(5) 1.76(4) ? . .
C(1) H(3) 3.089 ? . 2_566
C(2) H(4) 3.496 ? . .
C(3) H(1) 3.599 ? . 2_665
C(3) H(3) 3.175 ? . 1_645
C(4) H(5) 2.69(3) ? . .
C(5) H(1) 3.471 ? . 1_655
C(5) H(5) 2.73(4) ? . 2_665
C(6) H(2) 3.230 ? . 2_575
C(6) H(5) 3.01(4) ? . 2_665
C(7) H(1) 3.489 ? . 2_575
C(7) H(2) 3.531 ? . 2_475
C(7) H(2) 3.342 ? . 2_575
C(8) H(4) 3.527 ? . 1_455
C(9) H(3) 3.532 ? . 1_655
C(9) H(5) 3.49(4) ? . 1_455
C(9) H(5) 2.94(3) ? . .
H(1) O(1) 3.206 ? . 2_665
H(1) O(2) 2.676 ? . 2_565
H(1) O(2) 2.897 ? . 2_665
H(1) N(1) 3.405 ? . 2_565
H(1) C(3) 3.599 ? . 2_665
H(1) C(5) 3.471 ? . 1_455
H(1) C(7) 3.489 ? . 2_575
H(1) H(2) 3.334 ? . 2_475
H(1) H(2) 3.061 ? . 2_575
H(1) H(5) 2.585 ? . 2_665
H(2) O(2) 2.900 ? . 1_465
H(2) C(6) 3.230 ? . 2_575
H(2) C(7) 3.531 ? . 2_475
H(2) C(7) 3.342 ? . 2_575
H(2) H(1) 3.334 ? . 2_475
H(2) H(1) 3.061 ? . 2_575
H(2) H(2) 2.741 ? . 2_475
H(2) H(2) 3.244 ? . 2_575
H(3) F(1) 2.764 ? . 2_566
H(3) F(1) 2.757 ? . 2_666
H(3) O(2) 2.996 ? . 1_465
H(3) C(1) 3.089 ? . 2_566
H(3) C(3) 3.175 ? . 1_465
H(3) C(9) 3.532 ? . 1_455
H(3) H(4) 3.411 ? . 1_455
H(4) F(1) 3.260 ? . 2_666
H(4) O(1) 3.128 ? . 1_455
H(4) O(1) 2.725 ? . .
H(4) C(2) 3.496 ? . .
H(4) C(8) 3.527 ? . 1_655
H(4) H(3) 3.411 ? . 1_655
H(4) H(5) 3.456 ? . 1_455
H(4) H(5) 2.506 ? . .
H(5) O(2) 3.49(3) ? . 1_655
H(5) N(1) 1.76(4) ? . .
H(5) C(4) 2.69(3) ? . .
H(5) C(5) 2.73(4) ? . 2_665
H(5) C(6) 3.01(4) ? . 2_665
H(5) C(9) 2.94(3) ? . .
H(5) C(9) 3.49(4) ? . 1_655
H(5) H(1) 2.585 ? . 2_665
H(5) H(4) 2.506 ? . .
H(5) H(4) 3.456 ? . 1_655

loop_
_geom_hbond_atom_site_label_D
_geom_hbond_atom_site_label_H
_geom_hbond_atom_site_label_A
_geom_hbond_site_symmetry_D
_geom_hbond_site_symmetry_H
_geom_hbond_site_symmetry_A
_geom_hbond_distance_DA
_geom_hbond_distance_DH
_geom_hbond_distance_HA
_geom_hbond_angle_DHA
_geom_hbond_publ_flag
O(1) H(5) O(2) . . . 2.760(3) 0.97(4) 2.33(4) 106(2) no
O(1) H(5) N(1) . . . 2.672(2) 0.97(4) 1.76(4) 155(3) no

loop_
_geom_torsion_atom_site_label_1
_geom_torsion_atom_site_label_2
_geom_torsion_atom_site_label_3
_geom_torsion_atom_site_label_4
_geom_torsion
_geom_torsion_publ_flag
_geom_torsion_site_symmetry_1
_geom_torsion_site_symmetry_2
_geom_torsion_site_symmetry_3
_geom_torsion_site_symmetry_4
C(4) N(1) C(5) C(4) -1.0(4) ? . . 2_665 2_665
C(4) N(1) C(5) C(6) 179.9(2) ? . . 2_665 2_665
C(5) N(1) C(4) C(5) 1.0(4) ? 2_665 . . .
C(5) N(1) C(4) C(9) -179.8(3) ? 2_665 . . .
F(1) C(1) C(2) O(1) -0.0(3) ? . . . .
F(1) C(1) C(2) C(3) 178.8(2) ? . . . .
F(1) C(1) C(3) O(2) 0.9(3) ? . . 2_656 2_656
F(1) C(1) C(3) C(2) -178.9(2) ? . . 2_656 2_656
C(2) C(1) C(3) O(2) -179.1(2) ? . . 2_656 2_656
C(2) C(1) C(3) C(2) 1.1(3) ? . . 2_656 2_656
C(3) C(1) C(2) O(1) 180.0(2) ? 2_656 . . .
C(3) C(1) C(2) C(3) -1.1(4) ? 2_656 . . .
O(1) C(2) C(3) O(2) -0.2(3) ? . . . .
O(1) C(2) C(3) C(1) 179.96(18) ? . . . 2_656
C(1) C(2) C(3) O(2) -179.1(2) ? . . . .
C(1) C(2) C(3) C(1) 1.1(3) ? . . . 2_656
N(1) C(4) C(5) N(1) -1.0(4) ? . . . 2_665
N(1) C(4) C(5) C(6) 179.9(3) ? . . . .
N(1) C(4) C(9) C(8) 179.7(3) ? . . . .
C(5) C(4) C(9) C(8) -1.1(5) ? . . . .
C(9) C(4) C(5) N(1) 179.8(3) ? . . . 2_665
C(9) C(4) C(5) C(6) 0.7(4) ? . . . .
N(1) C(5) C(6) C(7) -179.4(3) ? 2_665 . . .
C(4) C(5) C(6) C(7) -0.3(5) ? . . . .
C(5) C(6) C(7) C(8) 0.3(5) ? . . . .
C(6) C(7) C(8) C(9) -0.7(5) ? . . . .
C(7) C(8) C(9) C(4) 1.1(5) ? . . . .
